data_2224295
loop_
_publ_author_name
'Li, Jing'

_publ_section_title
Tri-\m-ethanethiolato-bis{[\h^5^-1,2,3,4-tetramethyl-5-(trimethylsilyl)cyclopentadienyl]iron(II,III)}(<i>Fe^II^</i>--<i>Fe^III^</i>)
_journal_coeditor_code HY2242
_journal_issue 12
_journal_name_full 'Acta Crystallographica Section E'
_journal_page_first m1542
_journal_paper_doi 10.1107/S1600536809045735
_journal_volume 65
_journal_year 2009
_chemical_formula_iupac '[Fe2 (C2 H5 S)3 (C12 H21 Si)2]'
_chemical_formula_moiety 'C30 H57 Fe2 S3 Si2'
_chemical_formula_sum 'C30 H57 Fe2 S3 Si2'
_chemical_formula_weight 681.82
_chemical_name_systematic
;
Tri-\m-ethanethiolato-bis{[\h^5^-1,2,3,4-tetramethyl-5-
(trimethylsilyl)cyclopentadienyl]iron(II,III)}(<i>Fe^II^</i>--<i>Fe^III^</i>)
;
_space_group_IT_number 61
_symmetry_cell_setting orthorhombic
_symmetry_space_group_name_Hall '-P 2ac 2ab'
_symmetry_space_group_name_H-M 'P b c a'
_atom_sites_solution_hydrogens geom
_atom_sites_solution_primary direct
_atom_sites_solution_secondary difmap
_audit_creation_method SHELXL-97
_cell_angle_alpha 90.00
_cell_angle_beta 90.00
_cell_angle_gamma 90.00
_cell_formula_units_Z 8
_cell_length_a 17.7426(19)
_cell_length_b 19.874(2)
_cell_length_c 20.493(2)
_cell_measurement_reflns_used 6361
_cell_measurement_temperature 293(2)
_cell_measurement_theta_max 25.25
_cell_measurement_theta_min 2.28
_cell_volume 7226.2(13)
_computing_cell_refinement 'SAINT (Bruker, 2007)'
_computing_data_collection 'SMART (Bruker, 2007)'
_computing_data_reduction 'SAINT (Bruker, 2007)'
_computing_molecular_graphics 'SHELXTL (Sheldrick, 2008)'
_computing_publication_material 'SHELXTL (Sheldrick, 2008)'
_computing_structure_refinement 'SHELXTL (Sheldrick, 2008)'
_computing_structure_solution 'SHELXTL (Sheldrick, 2008)'
_diffrn_ambient_temperature 293(2)
_diffrn_measured_fraction_theta_full 0.998
_diffrn_measured_fraction_theta_max 0.998
_diffrn_measurement_device_type 'Bruker SMART APEX CCD'
_diffrn_measurement_method '\f and \w'
_diffrn_radiation_monochromator graphite
_diffrn_radiation_source 'fine-focus sealed tube'
_diffrn_radiation_type MoK\a
_diffrn_radiation_wavelength 0.71073
_diffrn_reflns_av_R_equivalents 0.0552
_diffrn_reflns_av_sigmaI/netI 0.0320
_diffrn_reflns_limit_h_max 21
_diffrn_reflns_limit_h_min -21
_diffrn_reflns_limit_k_max 23
_diffrn_reflns_limit_k_min -23
_diffrn_reflns_limit_l_max 24
_diffrn_reflns_limit_l_min -24
_diffrn_reflns_number 43018
_diffrn_reflns_theta_full 25.25
_diffrn_reflns_theta_max 25.25
_diffrn_reflns_theta_min 2.28
_exptl_absorpt_coefficient_mu 1.06
_exptl_absorpt_correction_T_max 0.8080
_exptl_absorpt_correction_T_min 0.5932
_exptl_absorpt_correction_type multi-scan
_exptl_absorpt_process_details '(SADABS; Sheldrick, 1996)'
_exptl_crystal_colour violet-red
_exptl_crystal_density_diffrn 1.253
_exptl_crystal_density_method 'not measured'
_exptl_crystal_description prism
_exptl_crystal_F_000 2920
_exptl_crystal_size_max 0.55
_exptl_crystal_size_mid 0.43
_exptl_crystal_size_min 0.21
_refine_diff_density_max 0.445
_refine_diff_density_min -0.248
_refine_ls_extinction_method none
_refine_ls_goodness_of_fit_ref 1.018
_refine_ls_hydrogen_treatment constr
_refine_ls_matrix_type full
_refine_ls_number_parameters 334
_refine_ls_number_reflns 6541
_refine_ls_number_restraints 0
_refine_ls_restrained_S_all 1.018
_refine_ls_R_factor_all 0.0519
_refine_ls_R_factor_gt 0.0335
_refine_ls_shift/su_max 0.001
_refine_ls_shift/su_mean 0.000
_refine_ls_structure_factor_coef Fsqd
_refine_ls_weighting_details 'calc w=1/[\s^2^(Fo^2^)+(0.0482P)^2^+2.1955P] where P=(Fo^2^+2Fc^2^)/3'
_refine_ls_weighting_scheme calc
_refine_ls_wR_factor_gt 0.0861
_refine_ls_wR_factor_ref 0.0951
_reflns_number_gt 4961
_reflns_number_total 6541
_reflns_threshold_expression I>2\s(I)
_cod_data_source_file hy2242.cif
_cod_data_source_block I
_cod_depositor_comments
;
The following automatic conversions were performed:
'_symmetry_cell_setting' value 'Orthorhombic' changed to 'orthorhombic'
according to '/home/saulius/struct/CIF-dictionaries/cif_core.dic'
dictionary named 'cif_core.dic' version 2.4.1 from 2010-06-29.

Automatic conversion script
Id: cif_fix_enum 1527 2010-12-29 10:47:43Z saulius 

The following automatic conversions were performed:

'_symmetry_cell_setting' value 'Orthorhombic' changed to
'orthorhombic' according to
/home/saulius/struct/CIF-dictionaries/cif_core.dic dictionary named
'cif_core.dic' version 2.4.1 from 2010-06-29.

Automatic conversion script
Id: cif_fix_values 1715 2011-07-08 13:25:40Z adriana 
;
_cod_original_sg_symbol_H-M 'P bca'
_cod_database_code 2224295
_cod_database_fobs_code 2224295

loop_
_symmetry_equiv_pos_as_xyz
'x, y, z'
'-x+1/2, -y, z+1/2'
'-x, y+1/2, -z+1/2'
'x+1/2, -y+1/2, -z'
'-x, -y, -z'
'x-1/2, y, -z-1/2'
'x, -y-1/2, z-1/2'
'-x-1/2, y-1/2, z'

loop_
_atom_site_type_symbol
_atom_site_label
_atom_site_fract_x
_atom_site_fract_y
_atom_site_fract_z
_atom_site_U_iso_or_equiv
_atom_site_adp_type
_atom_site_calc_flag
_atom_site_refinement_flags
_atom_site_occupancy
_atom_site_disorder_assembly
_atom_site_disorder_group
Fe Fe1 0.736349(19) 0.186763(16) 0.096497(15) 0.03463(10) Uani d . 1 . .
Fe Fe2 0.728449(18) 0.184706(16) 0.232172(15) 0.03427(10) Uani d . 1 . .
S S1 0.82127(3) 0.22827(3) 0.16907(3) 0.04064(15) Uani d . 1 . .
S S2 0.74171(4) 0.09562(3) 0.16363(3) 0.04026(15) Uani d . 1 . .
S S3 0.63846(3) 0.21575(3) 0.16057(3) 0.03643(14) Uani d . 1 . .
Si Si1 0.60803(5) 0.08543(4) 0.00400(4) 0.0579(2) Uani d . 1 . .
Si Si2 0.60737(5) 0.06522(4) 0.31233(4) 0.0592(2) Uani d . 1 . .
C C1 0.67711(15) 0.13606(13) 0.31210(11) 0.0447(6) Uani d . 1 . .
C C2 0.75840(15) 0.13379(14) 0.31891(12) 0.0473(6) Uani d . 1 . .
C C3 0.78633(16) 0.20045(16) 0.32168(12) 0.0523(7) Uani d . 1 . .
C C4 0.72446(16) 0.24564(14) 0.31789(12) 0.0493(6) Uani d . 1 . .
C C5 0.65749(15) 0.20626(13) 0.31313(11) 0.0457(6) Uani d . 1 . .
C C6 0.6515(3) -0.01943(17) 0.3035(2) 0.0983(13) Uani d . 1 . .
H H6A 0.6130 -0.0533 0.3040 0.147 Uiso calc R 1 . .
H H6B 0.6857 -0.0270 0.3391 0.147 Uiso calc R 1 . .
H H6C 0.6786 -0.0215 0.2630 0.147 Uiso calc R 1 . .
C C7 0.5588(2) 0.0664(2) 0.39283(18) 0.0925(12) Uani d . 1 . .
H H7A 0.5226 0.0306 0.3946 0.139 Uiso calc R 1 . .
H H7B 0.5336 0.1087 0.3985 0.139 Uiso calc R 1 . .
H H7C 0.5952 0.0605 0.4270 0.139 Uiso calc R 1 . .
C C8 0.5375(2) 0.0728(2) 0.24510(19) 0.0990(13) Uani d . 1 . .
H H8A 0.5030 0.0356 0.2470 0.149 Uiso calc R 1 . .
H H8B 0.5633 0.0724 0.2039 0.149 Uiso calc R 1 . .
H H8C 0.5102 0.1142 0.2497 0.149 Uiso calc R 1 . .
C C9 0.8061(2) 0.07234(18) 0.33032(15) 0.0738(10) Uani d . 1 . .
H H9A 0.8083 0.0629 0.3762 0.111 Uiso calc R 1 . .
H H9B 0.8562 0.0803 0.3142 0.111 Uiso calc R 1 . .
H H9C 0.7845 0.0346 0.3078 0.111 Uiso calc R 1 . .
C C10 0.86772(19) 0.2199(2) 0.33088(15) 0.0799(11) Uani d . 1 . .
H H10A 0.8786 0.2235 0.3766 0.120 Uiso calc R 1 . .
H H10B 0.8769 0.2625 0.3102 0.120 Uiso calc R 1 . .
H H10C 0.8995 0.1862 0.3117 0.120 Uiso calc R 1 . .
C C11 0.7284(2) 0.32007(16) 0.33017(15) 0.0752(11) Uani d . 1 . .
H H11A 0.7251 0.3285 0.3762 0.113 Uiso calc R 1 . .
H H11B 0.6873 0.3420 0.3083 0.113 Uiso calc R 1 . .
H H11C 0.7753 0.3373 0.3138 0.113 Uiso calc R 1 . .
C C12 0.57926(17) 0.23407(16) 0.31318(14) 0.0616(8) Uani d . 1 . .
H H12A 0.5617 0.2381 0.3573 0.092 Uiso calc R 1 . .
H H12B 0.5466 0.2044 0.2894 0.092 Uiso calc R 1 . .
H H12C 0.5792 0.2776 0.2929 0.092 Uiso calc R 1 . .
C C13 0.68795(15) 0.14699(12) 0.01108(11) 0.0445(6) Uani d . 1 . .
C C14 0.76750(16) 0.13311(15) 0.01178(12) 0.0513(7) Uani d . 1 . .
C C15 0.80807(16) 0.19429(16) 0.01372(12) 0.0558(7) Uani d . 1 . .
C C16 0.75472(18) 0.24840(15) 0.01263(12) 0.0540(7) Uani d . 1 . .
C C17 0.68159(16) 0.21948(13) 0.01000(11) 0.0472(6) Uani d . 1 . .
C C18 0.6325(3) 0.00125(19) 0.0373(2) 0.1132(17) Uani d . 1 . .
H H18A 0.6769 -0.0153 0.0159 0.170 Uiso calc R 1 . .
H H18B 0.5915 -0.0293 0.0297 0.170 Uiso calc R 1 . .
H H18C 0.6417 0.0048 0.0833 0.170 Uiso calc R 1 . .
C C19 0.5210(2) 0.1144(2) 0.0469(2) 0.1054(15) Uani d . 1 . .
H H19A 0.4820 0.0813 0.0418 0.158 Uiso calc R 1 . .
H H19B 0.5046 0.1563 0.0285 0.158 Uiso calc R 1 . .
H H19C 0.5317 0.1205 0.0925 0.158 Uiso calc R 1 . .
C C20 0.58613(19) 0.07463(16) -0.08434(14) 0.0691(9) Uani d . 1 . .
H H20A 0.6303 0.0592 -0.1068 0.104 Uiso calc R 1 . .
H H20B 0.5704 0.1169 -0.1024 0.104 Uiso calc R 1 . .
H H20C 0.5464 0.0422 -0.0893 0.104 Uiso calc R 1 . .
C C21 0.8032(2) 0.06465(18) 0.00316(16) 0.0859(11) Uani d . 1 . .
H H21A 0.8098 0.0556 -0.0425 0.129 Uiso calc R 1 . .
H H21B 0.7711 0.0309 0.0220 0.129 Uiso calc R 1 . .
H H21C 0.8513 0.0639 0.0245 0.129 Uiso calc R 1 . .
C C22 0.89283(18) 0.2019(2) 0.01279(16) 0.0888(12) Uani d . 1 . .
H H22A 0.9101 0.2038 -0.0316 0.133 Uiso calc R 1 . .
H H22B 0.9155 0.1641 0.0344 0.133 Uiso calc R 1 . .
H H22C 0.9067 0.2426 0.0350 0.133 Uiso calc R 1 . .
C C23 0.7726(2) 0.32161(17) 0.00420(16) 0.0849(12) Uani d . 1 . .
H H23A 0.7774 0.3317 -0.0414 0.127 Uiso calc R 1 . .
H H23B 0.8191 0.3318 0.0260 0.127 Uiso calc R 1 . .
H H23C 0.7328 0.3482 0.0226 0.127 Uiso calc R 1 . .
C C24 0.61042(19) 0.25890(17) 0.00099(15) 0.0740(9) Uani d . 1 . .
H H24A 0.6011 0.2652 -0.0448 0.111 Uiso calc R 1 . .
H H24B 0.6154 0.3019 0.0218 0.111 Uiso calc R 1 . .
H H24C 0.5691 0.2348 0.0202 0.111 Uiso calc R 1 . .
C C25 0.82319(17) 0.32059(13) 0.17175(14) 0.0532(7) Uani d . 1 . .
H H25A 0.7906 0.3383 0.1379 0.064 Uiso calc R 1 . .
H H25B 0.8039 0.3358 0.2135 0.064 Uiso calc R 1 . .
C C26 0.90144(19) 0.34718(17) 0.16224(19) 0.0828(11) Uani d . 1 . .
H H26A 0.9006 0.3954 0.1639 0.124 Uiso calc R 1 . .
H H26B 0.9203 0.3328 0.1206 0.124 Uiso calc R 1 . .
H H26C 0.9336 0.3303 0.1962 0.124 Uiso calc R 1 . .
C C27 0.83986(17) 0.06546(14) 0.16658(14) 0.0586(7) Uani d . 1 . .
H H27A 0.8670 0.0821 0.1288 0.070 Uiso calc R 1 . .
H H27B 0.8643 0.0831 0.2053 0.070 Uiso calc R 1 . .
C C28 0.8435(2) -0.01107(17) 0.1676(2) 0.0931(13) Uani d . 1 . .
H H28A 0.8953 -0.0252 0.1692 0.140 Uiso calc R 1 . .
H H28B 0.8202 -0.0286 0.1290 0.140 Uiso calc R 1 . .
H H28C 0.8175 -0.0276 0.2054 0.140 Uiso calc R 1 . .
C C29 0.62541(15) 0.30762(12) 0.16122(13) 0.0470(6) Uani d . 1 . .
H H29A 0.6473 0.3261 0.2007 0.056 Uiso calc R 1 . .
H H29B 0.6515 0.3272 0.1242 0.056 Uiso calc R 1 . .
C C30 0.54183(17) 0.32631(15) 0.15798(17) 0.0676(9) Uani d . 1 . .
H H30A 0.5367 0.3744 0.1584 0.101 Uiso calc R 1 . .
H H30B 0.5161 0.3076 0.1950 0.101 Uiso calc R 1 . .
H H30C 0.5203 0.3086 0.1186 0.101 Uiso calc R 1 . .

loop_
_atom_site_aniso_label
_atom_site_aniso_U_11
_atom_site_aniso_U_22
_atom_site_aniso_U_33
_atom_site_aniso_U_12
_atom_site_aniso_U_13
_atom_site_aniso_U_23
Fe1 0.0387(2) 0.03572(19) 0.02946(18) -0.00254(14) 0.00126(13) -0.00052(13)
Fe2 0.0365(2) 0.03658(19) 0.02974(18) -0.00070(14) -0.00060(13) -0.00037(13)
S1 0.0380(3) 0.0448(3) 0.0391(3) -0.0054(3) 0.0007(3) -0.0013(2)
S2 0.0494(4) 0.0343(3) 0.0371(3) 0.0012(3) -0.0001(3) -0.0009(2)
S3 0.0367(3) 0.0374(3) 0.0351(3) 0.0004(2) -0.0010(2) 0.0004(2)
Si1 0.0693(5) 0.0598(5) 0.0447(4) -0.0209(4) -0.0060(4) -0.0041(3)
Si2 0.0644(5) 0.0614(5) 0.0518(5) -0.0157(4) 0.0047(4) 0.0094(4)
C1 0.0519(16) 0.0523(15) 0.0298(12) -0.0016(12) 0.0021(11) 0.0045(10)
C2 0.0490(15) 0.0613(17) 0.0315(12) 0.0037(13) -0.0039(11) 0.0073(11)
C3 0.0518(16) 0.0732(19) 0.0318(13) -0.0079(15) -0.0071(11) -0.0038(12)
C4 0.0638(18) 0.0518(15) 0.0323(12) -0.0061(14) 0.0031(12) -0.0078(11)
C5 0.0519(16) 0.0539(15) 0.0313(12) 0.0043(13) 0.0066(11) -0.0011(11)
C6 0.132(4) 0.057(2) 0.106(3) -0.017(2) 0.020(3) -0.0030(19)
C7 0.100(3) 0.099(3) 0.078(2) -0.024(2) 0.031(2) 0.015(2)
C8 0.087(3) 0.117(3) 0.093(3) -0.050(2) -0.022(2) 0.021(2)
C9 0.076(2) 0.087(2) 0.0587(19) 0.0257(19) -0.0049(16) 0.0209(16)
C10 0.058(2) 0.128(3) 0.0535(18) -0.026(2) -0.0131(15) -0.0047(19)
C11 0.113(3) 0.0591(19) 0.0535(19) -0.0160(18) 0.0105(17) -0.0199(14)
C12 0.0612(18) 0.0756(19) 0.0480(15) 0.0186(16) 0.0116(14) -0.0002(14)
C13 0.0559(16) 0.0465(14) 0.0312(12) -0.0038(12) -0.0022(11) -0.0059(10)
C14 0.0590(18) 0.0614(17) 0.0336(13) 0.0050(14) 0.0056(12) -0.0072(12)
C15 0.0519(17) 0.083(2) 0.0326(13) -0.0102(15) 0.0078(12) -0.0002(13)
C16 0.077(2) 0.0521(16) 0.0330(13) -0.0184(15) 0.0013(13) 0.0045(12)
C17 0.0601(17) 0.0506(14) 0.0307(12) -0.0005(13) -0.0033(11) 0.0040(11)
C18 0.152(4) 0.072(2) 0.116(3) -0.049(3) -0.061(3) 0.032(2)
C19 0.080(3) 0.135(4) 0.101(3) -0.051(3) 0.024(2) -0.045(3)
C20 0.083(2) 0.069(2) 0.0545(17) -0.0225(17) -0.0116(16) -0.0048(14)
C21 0.109(3) 0.088(2) 0.061(2) 0.038(2) 0.0071(19) -0.0238(18)
C22 0.055(2) 0.154(4) 0.0571(19) -0.022(2) 0.0145(16) 0.000(2)
C23 0.137(4) 0.066(2) 0.0508(19) -0.037(2) 0.0057(19) 0.0144(15)
C24 0.088(2) 0.078(2) 0.0553(18) 0.0249(19) -0.0211(17) 0.0074(15)
C25 0.0558(17) 0.0467(14) 0.0571(17) -0.0115(13) 0.0026(13) -0.0053(12)
C26 0.059(2) 0.061(2) 0.128(3) -0.0248(17) -0.0004(19) 0.0077(19)
C27 0.0600(18) 0.0551(16) 0.0606(18) 0.0218(14) 0.0013(14) -0.0018(13)
C28 0.106(3) 0.057(2) 0.116(3) 0.035(2) 0.000(2) -0.0008(19)
C29 0.0433(14) 0.0387(13) 0.0589(16) 0.0031(11) -0.0022(12) -0.0003(11)
C30 0.0507(18) 0.0540(17) 0.098(3) 0.0115(14) -0.0022(16) 0.0028(16)

loop_
_atom_type_symbol
_atom_type_description
_atom_type_scat_dispersion_real
_atom_type_scat_dispersion_imag
_atom_type_scat_source
C C 0.0033 0.0016 'International Tables Vol C Tables 4.2.6.8 and 6.1.1.4'
H H 0.0000 0.0000 'International Tables Vol C Tables 4.2.6.8 and 6.1.1.4'
Si Si 0.0817 0.0704 'International Tables Vol C Tables 4.2.6.8 and 6.1.1.4'
S S 0.1246 0.1234 'International Tables Vol C Tables 4.2.6.8 and 6.1.1.4'
Fe Fe 0.3463 0.8444 'International Tables Vol C Tables 4.2.6.8 and 6.1.1.4'

loop_
_geom_angle_atom_site_label_1
_geom_angle_atom_site_label_2
_geom_angle_atom_site_label_3
_geom_angle_site_symmetry_1
_geom_angle_site_symmetry_3
_geom_angle
_geom_angle_publ_flag
C13 Fe1 C14 . . 39.90(10) ?
C13 Fe1 C17 . . 39.98(10) ?
C14 Fe1 C17 . . 65.67(10) ?
C13 Fe1 C15 . . 66.85(10) ?
C14 Fe1 C15 . . 38.98(11) ?
C17 Fe1 C15 . . 65.56(11) ?
C13 Fe1 C16 . . 66.94(10) ?
C14 Fe1 C16 . . 65.66(11) ?
C17 Fe1 C16 . . 38.96(10) ?
C15 Fe1 C16 . . 39.29(12) ?
C13 Fe1 S3 . . 105.45(7) ?
C14 Fe1 S3 . . 144.15(8) ?
C17 Fe1 S3 . . 93.18(8) ?
C15 Fe1 S3 . . 155.34(9) ?
C16 Fe1 S3 . . 116.12(9) ?
C13 Fe1 S1 . . 162.12(7) ?
C14 Fe1 S1 . . 123.23(8) ?
C17 Fe1 S1 . . 137.62(7) ?
C15 Fe1 S1 . . 95.73(8) ?
C16 Fe1 S1 . . 102.55(8) ?
S3 Fe1 S1 . . 92.12(3) ?
C13 Fe1 S2 . . 102.76(7) ?
C14 Fe1 S2 . . 94.83(8) ?
C17 Fe1 S2 . . 140.11(7) ?
C15 Fe1 S2 . . 120.88(9) ?
C16 Fe1 S2 . . 159.45(9) ?
S3 Fe1 S2 . . 83.31(2) ?
S1 Fe1 S2 . . 82.28(2) ?
C13 Fe1 Fe2 . . 143.59(7) ?
C14 Fe1 Fe2 . . 145.80(8) ?
C17 Fe1 Fe2 . . 144.60(7) ?
C15 Fe1 Fe2 . . 145.90(8) ?
C16 Fe1 Fe2 . . 145.06(8) ?
S3 Fe1 Fe2 . . 51.882(17) ?
S1 Fe1 Fe2 . . 52.053(18) ?
S2 Fe1 Fe2 . . 52.191(17) ?
C1 Fe2 C2 . . 40.17(10) ?
C1 Fe2 C3 . . 66.79(11) ?
C2 Fe2 C3 . . 39.02(11) ?
C1 Fe2 C5 . . 39.70(10) ?
C2 Fe2 C5 . . 65.74(10) ?
C3 Fe2 C5 . . 65.35(11) ?
C1 Fe2 C4 . . 66.83(10) ?
C2 Fe2 C4 . . 65.66(11) ?
C3 Fe2 C4 . . 38.95(11) ?
C5 Fe2 C4 . . 39.10(10) ?
C1 Fe2 S3 . . 108.97(7) ?
C2 Fe2 S3 . . 148.93(8) ?
C3 Fe2 S3 . . 149.72(9) ?
C5 Fe2 S3 . . 91.91(7) ?
C4 Fe2 S3 . . 110.91(8) ?
C1 Fe2 S1 . . 158.81(7) ?
C2 Fe2 S1 . . 118.70(8) ?
C3 Fe2 S1 . . 94.88(8) ?
C5 Fe2 S1 . . 143.01(8) ?
C4 Fe2 S1 . . 106.08(8) ?
S3 Fe2 S1 . . 92.22(3) ?
C1 Fe2 S2 . . 99.65(7) ?
C2 Fe2 S2 . . 96.94(8) ?
C3 Fe2 S2 . . 126.74(9) ?
C5 Fe2 S2 . . 134.48(8) ?
C4 Fe2 S2 . . 162.58(8) ?
S3 Fe2 S2 . . 83.35(2) ?
S1 Fe2 S2 . . 82.51(2) ?
C1 Fe2 Fe1 . . 143.52(7) ?
C2 Fe2 Fe1 . . 146.54(8) ?
C3 Fe2 Fe1 . . 146.66(8) ?
C5 Fe2 Fe1 . . 143.71(7) ?
C4 Fe2 Fe1 . . 144.59(8) ?
S3 Fe2 Fe1 . . 51.807(18) ?
S1 Fe2 Fe1 . . 52.256(17) ?
S2 Fe2 Fe1 . . 52.330(18) ?
C25 S1 Fe2 . . 112.23(9) ?
C25 S1 Fe1 . . 113.25(10) ?
Fe2 S1 Fe1 . . 75.69(2) ?
C27 S2 Fe2 . . 109.33(10) ?
C27 S2 Fe1 . . 108.55(10) ?
Fe2 S2 Fe1 . . 75.48(2) ?
C29 S3 Fe1 . . 110.79(9) ?
C29 S3 Fe2 . . 110.84(9) ?
Fe1 S3 Fe2 . . 76.31(2) ?
C18 Si1 C20 . . 107.53(17) ?
C18 Si1 C19 . . 107.3(2) ?
C20 Si1 C19 . . 108.69(18) ?
C18 Si1 C13 . . 112.45(16) ?
C20 Si1 C13 . . 107.90(12) ?
C19 Si1 C13 . . 112.76(14) ?
C8 Si2 C7 . . 110.3(2) ?
C8 Si2 C6 . . 106.3(2) ?
C7 Si2 C6 . . 106.96(18) ?
C8 Si2 C1 . . 112.19(14) ?
C7 Si2 C1 . . 107.36(15) ?
C6 Si2 C1 . . 113.59(16) ?
C5 C1 C2 . . 105.6(2) ?
C5 C1 Si2 . . 124.7(2) ?
C2 C1 Si2 . . 129.3(2) ?
C5 C1 Fe2 . . 70.80(14) ?
C2 C1 Fe2 . . 70.08(14) ?
Si2 C1 Fe2 . . 129.16(13) ?
C3 C2 C1 . . 108.8(2) ?
C3 C2 C9 . . 123.8(3) ?
C1 C2 C9 . . 126.9(3) ?
C3 C2 Fe2 . . 70.95(15) ?
C1 C2 Fe2 . . 69.75(13) ?
C9 C2 Fe2 . . 131.4(2) ?
C2 C3 C4 . . 108.6(2) ?
C2 C3 C10 . . 125.5(3) ?
C4 C3 C10 . . 125.8(3) ?
C2 C3 Fe2 . . 70.03(14) ?
C4 C3 Fe2 . . 70.88(14) ?
C10 C3 Fe2 . . 127.51(19) ?
C3 C4 C5 . . 107.5(2) ?
C3 C4 C11 . . 125.3(3) ?
C5 C4 C11 . . 126.2(3) ?
C3 C4 Fe2 . . 70.16(14) ?
C5 C4 Fe2 . . 70.12(14) ?
C11 C4 Fe2 . . 134.0(2) ?
C4 C5 C1 . . 109.4(2) ?
C4 C5 C12 . . 124.8(3) ?
C1 C5 C12 . . 125.7(3) ?
C4 C5 Fe2 . . 70.77(14) ?
C1 C5 Fe2 . . 69.50(13) ?
C12 C5 Fe2 . . 128.69(18) ?
Si2 C6 H6A . . 109.5 ?
Si2 C6 H6B . . 109.5 ?
H6A C6 H6B . . 109.5 ?
Si2 C6 H6C . . 109.5 ?
H6A C6 H6C . . 109.5 ?
H6B C6 H6C . . 109.5 ?
Si2 C7 H7A . . 109.5 ?
Si2 C7 H7B . . 109.5 ?
H7A C7 H7B . . 109.5 ?
Si2 C7 H7C . . 109.5 ?
H7A C7 H7C . . 109.5 ?
H7B C7 H7C . . 109.5 ?
Si2 C8 H8A . . 109.5 ?
Si2 C8 H8B . . 109.5 ?
H8A C8 H8B . . 109.5 ?
Si2 C8 H8C . . 109.5 ?
H8A C8 H8C . . 109.5 ?
H8B C8 H8C . . 109.5 ?
C2 C9 H9A . . 109.5 ?
C2 C9 H9B . . 109.5 ?
H9A C9 H9B . . 109.5 ?
C2 C9 H9C . . 109.5 ?
H9A C9 H9C . . 109.5 ?
H9B C9 H9C . . 109.5 ?
C3 C10 H10A . . 109.5 ?
C3 C10 H10B . . 109.5 ?
H10A C10 H10B . . 109.5 ?
C3 C10 H10C . . 109.5 ?
H10A C10 H10C . . 109.5 ?
H10B C10 H10C . . 109.5 ?
C4 C11 H11A . . 109.5 ?
C4 C11 H11B . . 109.5 ?
H11A C11 H11B . . 109.5 ?
C4 C11 H11C . . 109.5 ?
H11A C11 H11C . . 109.5 ?
H11B C11 H11C . . 109.5 ?
C5 C12 H12A . . 109.5 ?
C5 C12 H12B . . 109.5 ?
H12A C12 H12B . . 109.5 ?
C5 C12 H12C . . 109.5 ?
H12A C12 H12C . . 109.5 ?
H12B C12 H12C . . 109.5 ?
C14 C13 C17 . . 105.5(2) ?
C14 C13 Si1 . . 128.1(2) ?
C17 C13 Si1 . . 126.1(2) ?
C14 C13 Fe1 . . 70.31(14) ?
C17 C13 Fe1 . . 70.73(13) ?
Si1 C13 Fe1 . . 128.11(13) ?
C15 C14 C13 . . 109.6(2) ?
C15 C14 C21 . . 124.4(3) ?
C13 C14 C21 . . 125.6(3) ?
C15 C14 Fe1 . . 71.08(15) ?
C13 C14 Fe1 . . 69.78(13) ?
C21 C14 Fe1 . . 131.4(2) ?
C14 C15 C16 . . 108.0(2) ?
C14 C15 C22 . . 126.3(3) ?
C16 C15 C22 . . 125.6(3) ?
C14 C15 Fe1 . . 69.94(14) ?
C16 C15 Fe1 . . 70.72(15) ?
C22 C15 Fe1 . . 127.8(2) ?
C17 C16 C15 . . 107.5(2) ?
C17 C16 C23 . . 125.6(3) ?
C15 C16 C23 . . 126.2(3) ?
C17 C16 Fe1 . . 70.06(14) ?
C15 C16 Fe1 . . 69.99(15) ?
C23 C16 Fe1 . . 133.0(2) ?
C16 C17 C13 . . 109.4(2) ?
C16 C17 C24 . . 124.3(3) ?
C13 C17 C24 . . 126.1(3) ?
C16 C17 Fe1 . . 70.99(15) ?
C13 C17 Fe1 . . 69.28(13) ?
C24 C17 Fe1 . . 130.47(19) ?
Si1 C18 H18A . . 109.5 ?
Si1 C18 H18B . . 109.5 ?
H18A C18 H18B . . 109.5 ?
Si1 C18 H18C . . 109.5 ?
H18A C18 H18C . . 109.5 ?
H18B C18 H18C . . 109.5 ?
Si1 C19 H19A . . 109.5 ?
Si1 C19 H19B . . 109.5 ?
H19A C19 H19B . . 109.5 ?
Si1 C19 H19C . . 109.5 ?
H19A C19 H19C . . 109.5 ?
H19B C19 H19C . . 109.5 ?
Si1 C20 H20A . . 109.5 ?
Si1 C20 H20B . . 109.5 ?
H20A C20 H20B . . 109.5 ?
Si1 C20 H20C . . 109.5 ?
H20A C20 H20C . . 109.5 ?
H20B C20 H20C . . 109.5 ?
C14 C21 H21A . . 109.5 ?
C14 C21 H21B . . 109.5 ?
H21A C21 H21B . . 109.5 ?
C14 C21 H21C . . 109.5 ?
H21A C21 H21C . . 109.5 ?
H21B C21 H21C . . 109.5 ?
C15 C22 H22A . . 109.5 ?
C15 C22 H22B . . 109.5 ?
H22A C22 H22B . . 109.5 ?
C15 C22 H22C . . 109.5 ?
H22A C22 H22C . . 109.5 ?
H22B C22 H22C . . 109.5 ?
C16 C23 H23A . . 109.5 ?
C16 C23 H23B . . 109.5 ?
H23A C23 H23B . . 109.5 ?
C16 C23 H23C . . 109.5 ?
H23A C23 H23C . . 109.5 ?
H23B C23 H23C . . 109.5 ?
C17 C24 H24A . . 109.5 ?
C17 C24 H24B . . 109.5 ?
H24A C24 H24B . . 109.5 ?
C17 C24 H24C . . 109.5 ?
H24A C24 H24C . . 109.5 ?
H24B C24 H24C . . 109.5 ?
C26 C25 S1 . . 111.5(2) ?
C26 C25 H25A . . 109.3 ?
S1 C25 H25A . . 109.3 ?
C26 C25 H25B . . 109.3 ?
S1 C25 H25B . . 109.3 ?
H25A C25 H25B . . 108.0 ?
C25 C26 H26A . . 109.5 ?
C25 C26 H26B . . 109.5 ?
H26A C26 H26B . . 109.5 ?
C25 C26 H26C . . 109.5 ?
H26A C26 H26C . . 109.5 ?
H26B C26 H26C . . 109.5 ?
C28 C27 S2 . . 111.5(3) ?
C28 C27 H27A . . 109.3 ?
S2 C27 H27A . . 109.3 ?
C28 C27 H27B . . 109.3 ?
S2 C27 H27B . . 109.3 ?
H27A C27 H27B . . 108.0 ?
C27 C28 H28A . . 109.5 ?
C27 C28 H28B . . 109.5 ?
H28A C28 H28B . . 109.5 ?
C27 C28 H28C . . 109.5 ?
H28A C28 H28C . . 109.5 ?
H28B C28 H28C . . 109.5 ?
C30 C29 S3 . . 111.25(19) ?
C30 C29 H29A . . 109.4 ?
S3 C29 H29A . . 109.4 ?
C30 C29 H29B . . 109.4 ?
S3 C29 H29B . . 109.4 ?
H29A C29 H29B . . 108.0 ?
C29 C30 H30A . . 109.5 ?
C29 C30 H30B . . 109.5 ?
H30A C30 H30B . . 109.5 ?
C29 C30 H30C . . 109.5 ?
H30A C30 H30C . . 109.5 ?
H30B C30 H30C . . 109.5 ?

loop_
_geom_bond_atom_site_label_1
_geom_bond_atom_site_label_2
_geom_bond_site_symmetry_2
_geom_bond_distance
_geom_bond_publ_flag
Fe1 C13 . 2.104(2) y
Fe1 C14 . 2.111(2) y
Fe1 C15 . 2.126(3) y
Fe1 C16 . 2.136(3) y
Fe1 C17 . 2.123(2) y
Fe1 S1 . 2.2721(7) y
Fe1 S2 . 2.2765(7) y
Fe1 S3 . 2.2522(7) y
Fe2 C1 . 2.109(2) y
Fe2 C2 . 2.113(2) y
Fe2 C3 . 2.125(2) y
Fe2 C4 . 2.135(2) y
Fe2 C5 . 2.126(2) y
Fe2 S1 . 2.2659(7) y
Fe2 S2 . 2.2723(7) y
Fe2 S3 . 2.2545(7) y
Fe1 Fe2 . 2.7842(5) y
S1 C25 . 1.836(3) ?
S2 C27 . 1.843(3) ?
S3 C29 . 1.841(2) ?
Si1 C18 . 1.858(4) ?
Si1 C20 . 1.864(3) ?
Si1 C19 . 1.867(4) ?
Si1 C13 . 1.878(3) ?
Si2 C8 . 1.859(4) ?
Si2 C7 . 1.861(3) ?
Si2 C6 . 1.865(4) ?
Si2 C1 . 1.874(3) ?
C1 C5 . 1.438(4) ?
C1 C2 . 1.450(4) ?
C2 C3 . 1.416(4) ?
C2 C9 . 1.505(4) ?
C3 C4 . 1.421(4) ?
C3 C10 . 1.507(4) ?
C4 C5 . 1.426(4) ?
C4 C11 . 1.502(4) ?
C5 C12 . 1.494(4) ?
C6 H6A . 0.9600 ?
C6 H6B . 0.9600 ?
C6 H6C . 0.9600 ?
C7 H7A . 0.9600 ?
C7 H7B . 0.9600 ?
C7 H7C . 0.9600 ?
C8 H8A . 0.9600 ?
C8 H8B . 0.9600 ?
C8 H8C . 0.9600 ?
C9 H9A . 0.9600 ?
C9 H9B . 0.9600 ?
C9 H9C . 0.9600 ?
C10 H10A . 0.9600 ?
C10 H10B . 0.9600 ?
C10 H10C . 0.9600 ?
C11 H11A . 0.9600 ?
C11 H11B . 0.9600 ?
C11 H11C . 0.9600 ?
C12 H12A . 0.9600 ?
C12 H12B . 0.9600 ?
C12 H12C . 0.9600 ?
C13 C14 . 1.438(4) ?
C13 C17 . 1.445(4) ?
C14 C15 . 1.414(4) ?
C14 C21 . 1.511(4) ?
C15 C16 . 1.433(4) ?
C15 C22 . 1.512(4) ?
C16 C17 . 1.420(4) ?
C16 C23 . 1.499(4) ?
C17 C24 . 1.497(4) ?
C18 H18A . 0.9600 ?
C18 H18B . 0.9600 ?
C18 H18C . 0.9600 ?
C19 H19A . 0.9600 ?
C19 H19B . 0.9600 ?
C19 H19C . 0.9600 ?
C20 H20A . 0.9600 ?
C20 H20B . 0.9600 ?
C20 H20C . 0.9600 ?
C21 H21A . 0.9600 ?
C21 H21B . 0.9600 ?
C21 H21C . 0.9600 ?
C22 H22A . 0.9600 ?
C22 H22B . 0.9600 ?
C22 H22C . 0.9600 ?
C23 H23A . 0.9600 ?
C23 H23B . 0.9600 ?
C23 H23C . 0.9600 ?
C24 H24A . 0.9600 ?
C24 H24B . 0.9600 ?
C24 H24C . 0.9600 ?
C25 C26 . 1.498(4) ?
C25 H25A . 0.9700 ?
C25 H25B . 0.9700 ?
C26 H26A . 0.9600 ?
C26 H26B . 0.9600 ?
C26 H26C . 0.9600 ?
C27 C28 . 1.522(4) ?
C27 H27A . 0.9700 ?
C27 H27B . 0.9700 ?
C28 H28A . 0.9600 ?
C28 H28B . 0.9600 ?
C28 H28C . 0.9600 ?
C29 C30 . 1.530(4) ?
C29 H29A . 0.9700 ?
C29 H29B . 0.9700 ?
C30 H30A . 0.9600 ?
C30 H30B . 0.9600 ?
C30 H30C . 0.9600 ?
